data_9001591
loop_
_publ_author_name
'Northrup, P. A.'
'Leinenweber, K.'
'Parise, J. B.'

_publ_section_title
;
 The location of H in the high-pressure synthetic Al2SiO4(OH)2 topaz analogue
 Sample fluor-topaz from a Mexican rhyolite
;
_journal_name_full 'American Mineralogist'
_journal_page_first 401
_journal_page_last 404
_journal_volume 79
_journal_year 1994
_chemical_formula_sum 'Al2 F2 O4 Si'
_chemical_name_mineral Topaz
_space_group_IT_number 62
_symmetry_space_group_name_Hall '-P 2c 2ab'
_symmetry_space_group_name_H-M 'P b n m'
_cell_angle_alpha 90
_cell_angle_beta 90
_cell_angle_gamma 90
_cell_length_a 4.652
_cell_length_b 8.801
_cell_length_c 8.404
_cell_formula_units_Z 4
_cell_volume 344.079
_database_code_amcsd 0001642
_exptl_crystal_density_diffrn 3.553
_cod_original_formula_sum 'Al2 Si O4 F2'
_cod_database_code 9001591

loop_
_space_group_symop_operation_xyz
x,y,z
x,y,1/2-z
-x,-y,1/2+z
1/2+x,1/2-y,1/2+z
1/2-x,1/2+y,1/2-z
1/2-x,1/2+y,z
1/2+x,1/2-y,-z
-x,-y,-z

loop_
_atom_site_label
_atom_site_fract_x
_atom_site_fract_y
_atom_site_fract_z
_atom_site_U_iso_or_equiv
Al 0.90303 0.13090 0.08283 0.00431
Si 0.39723 0.94035 0.25000 0.00367
O1 0.70360 0.03210 0.25000 0.00481
O2 0.45770 0.75600 0.25000 0.00494
O3 0.21020 0.98920 0.09240 0.00469
F 0.59820 0.25250 0.05610 0.00659

loop_
_cod_related_entry_id
_cod_related_entry_database
_cod_related_entry_code
1 AMCSD 0001642
